data_7129619
loop_
_publ_author_name
'Liu, Guang-Ning'
'Xu, Rang-Dong'
'Li, Ming-Kun'
'Sun, Yiqiang'
'Zhou, Meng-Jie'
'Cai, Rui-Yun'
'You, Zuo-Jiang'
'Jiang, Xiao-Ming'
'Li, Cuncheng'

_publ_section_title
;
 Ultrathin covalent and cuprophilic interaction-assembled copper-sulfur
 monolayer in organic metal chalcogenide for oriented photoconductivity
;
_journal_name_full 'Chemical Communications'
_journal_paper_doi 10.1039/D2CC00145D
_journal_year 2022
_chemical_formula_moiety 'C5 H3 Cl Cu N S'
_chemical_formula_sum 'C5 H3 Cl Cu N S'
_chemical_formula_weight 208.13
_space_group_crystal_system monoclinic
_space_group_IT_number 14
_space_group_name_Hall '-P 2ybc'
_space_group_name_H-M_alt 'P 1 21/c 1'
_atom_sites_solution_hydrogens geom
_atom_sites_solution_primary dual
_audit_creation_date 2020-06-23
_audit_creation_method
;
Olex2 1.2
(compiled 2018.05.29 svn.r3508 for OlexSys, GUI svn.r5506)
;
_audit_update_record
;
2021-10-16 deposited with the CCDC.	2022-01-25 downloaded from the CCDC.
;
_cell_angle_alpha 90
_cell_angle_beta 99.156(4)
_cell_angle_gamma 90
_cell_formula_units_Z 4
_cell_length_a 13.6065(5)
_cell_length_b 5.9981(3)
_cell_length_c 7.4480(3)
_cell_measurement_reflns_used 1842
_cell_measurement_temperature 293(2)
_cell_measurement_theta_max 27.8650
_cell_measurement_theta_min 2.9520
_cell_volume 600.11(4)
_computing_cell_refinement 'CrysAlisPro 1.171.39.46e (Rigaku OD, 2018)'
_computing_data_collection 'CrysAlisPro 1.171.39.46e (Rigaku OD, 2018)'
_computing_data_reduction 'CrysAlisPro 1.171.39.46e (Rigaku OD, 2018)'
_computing_molecular_graphics 'Olex2 (Dolomanov et al., 2009)'
_computing_publication_material 'Olex2 (Dolomanov et al., 2009)'
_computing_structure_refinement 'ShelXL (Sheldrick, 2015)'
_computing_structure_solution 'XT (Sheldrick, 2015)'
_diffrn_ambient_temperature 293(2)
_diffrn_detector 'CCD plate'
_diffrn_detector_area_resol_mean 16.0355
_diffrn_detector_type Eos
_diffrn_measured_fraction_theta_full 0.999
_diffrn_measured_fraction_theta_max 0.906
_diffrn_measurement_details
;
List of Runs (angles in degrees, time in seconds):

  # Type    Start    End  Width  t~exp~   \w     \q     \k     \f   Frames
#--------------------------------------------------------------------------
  1  \w    -51.00  33.00   1.00    1.03    --   16.17 -57.00  90.00   84
  2  \w     -3.00  85.00   1.00    1.03    --   16.17  37.00-120.00   88
  3  \w    -51.00  33.00   1.00    1.03    --   16.17 -57.00   0.00   84
  4  \w    -25.00  22.00   1.00    1.03    --  -16.64 -99.00   0.00   47
  5  \w     -1.00  83.00   1.00    1.03    --   16.17  57.00 120.00   84
  6  \w    -53.00 -28.00   1.00    1.03    --   16.17 -37.00 150.00   25
  7  \w     35.00  88.00   1.00    1.03    --   16.17 178.00 -30.00   53
;
_diffrn_measurement_device 'four-circle diffractometer'
_diffrn_measurement_device_type 'Xcalibur, Eos, Gemini'
_diffrn_measurement_method '\w scans'
_diffrn_orient_matrix_type 'CrysAlisPro convention (1999,Acta A55,543-557)'
_diffrn_orient_matrix_UB_11 -0.0379458000
_diffrn_orient_matrix_UB_12 -0.0811318000
_diffrn_orient_matrix_UB_13 -0.0218846000
_diffrn_orient_matrix_UB_21 -0.0351210000
_diffrn_orient_matrix_UB_22 0.0858045000
_diffrn_orient_matrix_UB_23 -0.0270117000
_diffrn_orient_matrix_UB_31 0.0107614000
_diffrn_orient_matrix_UB_32 -0.0060744000
_diffrn_orient_matrix_UB_33 -0.0899703000
_diffrn_radiation_monochromator graphite
_diffrn_radiation_probe x-ray
_diffrn_radiation_type MoK\a
_diffrn_radiation_wavelength 0.71073
_diffrn_reflns_av_R_equivalents 0.0353
_diffrn_reflns_av_unetI/netI 0.0329
_diffrn_reflns_Laue_measured_fraction_full 0.999
_diffrn_reflns_Laue_measured_fraction_max 0.906
_diffrn_reflns_limit_h_max 17
_diffrn_reflns_limit_h_min -17
_diffrn_reflns_limit_k_max 8
_diffrn_reflns_limit_k_min -8
_diffrn_reflns_limit_l_max 10
_diffrn_reflns_limit_l_min -9
_diffrn_reflns_number 5660
_diffrn_reflns_point_group_measured_fraction_full 0.999
_diffrn_reflns_point_group_measured_fraction_max 0.906
_diffrn_reflns_theta_full 25.242
_diffrn_reflns_theta_max 29.173
_diffrn_reflns_theta_min 3.033
_diffrn_source 'fine-focus sealed X-ray tube'
_diffrn_source_type 'Enhance (Mo) X-ray Source'
_exptl_absorpt_coefficient_mu 4.312
_exptl_absorpt_correction_T_max 1.00000
_exptl_absorpt_correction_T_min 0.72033
_exptl_absorpt_correction_type multi-scan
_exptl_absorpt_process_details
;
CrysAlisPro 1.171.39.46e (Rigaku Oxford Diffraction, 2018)
Empirical absorption correction using spherical harmonics,
 implemented in SCALE3 ABSPACK scaling algorithm.
;
_exptl_crystal_colour 'clear yellowish yellow'
_exptl_crystal_colour_lustre clear
_exptl_crystal_colour_modifier yellowish
_exptl_crystal_colour_primary yellow
_exptl_crystal_density_diffrn 2.304
_exptl_crystal_description block
_exptl_crystal_F_000 408
_exptl_crystal_preparation photoconductivity
_exptl_crystal_size_max 0.4
_exptl_crystal_size_mid 0.2
_exptl_crystal_size_min 0.2
_refine_diff_density_max 0.617
_refine_diff_density_min -0.370
_refine_diff_density_rms 0.098
_refine_ls_extinction_method none
_refine_ls_goodness_of_fit_ref 1.047
_refine_ls_hydrogen_treatment constr
_refine_ls_matrix_type full
_refine_ls_number_parameters 82
_refine_ls_number_reflns 1468
_refine_ls_number_restraints 0
_refine_ls_restrained_S_all 1.047
_refine_ls_R_factor_all 0.0458
_refine_ls_R_factor_gt 0.0325
_refine_ls_shift/su_max 0.001
_refine_ls_shift/su_mean 0.000
_refine_ls_structure_factor_coef Fsqd
_refine_ls_weighting_details 'w=1/[\s^2^(Fo^2^)+(0.0355P)^2^+0.4124P] where P=(Fo^2^+2Fc^2^)/3'
_refine_ls_weighting_scheme calc
_refine_ls_wR_factor_gt 0.0722
_refine_ls_wR_factor_ref 0.0802
_reflns_Friedel_coverage 0.000
_reflns_number_gt 1187
_reflns_number_total 1468
_reflns_threshold_expression 'I > 2\s(I)'
_cod_data_source_file d2cc00145d2.cif
_cod_data_source_block '[Cu(CMP)]n'
_cod_database_code 7129619
_shelx_shelxl_version_number 2014/7
_chemical_oxdiff_formula 'C H N O'
_shelx_space_group_comment
;
The symmetry employed for this shelxl refinement is uniquely defined
by the following loop, which should always be used as a source of
symmetry information in preference to the above space-group names.
They are only intended as comments.
;
_shelx_estimated_absorpt_t_max 0.479
_shelx_estimated_absorpt_t_min 0.277
_reflns_odcompleteness_completeness 99.63
_reflns_odcompleteness_iscentric 1
_reflns_odcompleteness_theta 26.32
_olex2_refinement_description
;
1. Fixed Uiso
 At 1.2 times of:
  All C(H) groups
2.a Aromatic/amide H refined with riding coordinates:
 C1(H1), C3(H3), C4(H4)
;
_olex2_date_sample_data_collection 2019-11-08
_olex2_submission_special_instructions 'No special instructions were received'
_oxdiff_exptl_absorpt_empirical_details
;
Empirical correction (ABSPACK) includes:
- Absorption correction using spherical harmonics
- Frame scaling
;
_oxdiff_exptl_absorpt_empirical_full_max 1.394
_oxdiff_exptl_absorpt_empirical_full_min 0.835

loop_
_space_group_symop_operation_xyz
'x, y, z'
'-x, y+1/2, -z+1/2'
'-x, -y, -z'
'x, -y-1/2, z-1/2'

loop_
_atom_site_label
_atom_site_type_symbol
_atom_site_fract_x
_atom_site_fract_y
_atom_site_fract_z
_atom_site_U_iso_or_equiv
_atom_site_adp_type
_atom_site_occupancy
_atom_site_site_symmetry_order
_atom_site_calc_flag
_atom_site_refinement_flags_posn
_atom_site_refinement_flags_adp
_atom_site_refinement_flags_occupancy
_atom_site_disorder_assembly
_atom_site_disorder_group
Cu1 Cu 0.52191(3) 0.30408(7) 0.58273(5) 0.03066(15) Uani 1 1 d . . . . .
Cl1 Cl 0.92784(6) 0.17797(15) 0.81748(14) 0.0435(2) Uani 1 1 d . . . . .
S1 S 0.56644(5) 0.82419(12) 0.67539(10) 0.02337(19) Uani 1 1 d . . . . .
N1 N 0.65774(16) 0.4286(4) 0.6664(3) 0.0221(5) Uani 1 1 d . . . . .
C1 C 0.7379(2) 0.2942(5) 0.6936(4) 0.0249(6) Uani 1 1 d . . . . .
H1 H 0.7321 0.1504 0.6464 0.030 Uiso 1 1 calc R . . . .
C2 C 0.8280(2) 0.3616(5) 0.7888(4) 0.0284(7) Uani 1 1 d . . . . .
C3 C 0.8376(2) 0.5746(5) 0.8626(4) 0.0301(7) Uani 1 1 d . . . . .
H3 H 0.8974 0.6222 0.9297 0.036 Uiso 1 1 calc R . . . .
C4 C 0.7563(2) 0.7124(5) 0.8336(4) 0.0265(6) Uani 1 1 d . . . . .
H4 H 0.7603 0.8549 0.8834 0.032 Uiso 1 1 calc R . . . .
C5 C 0.6672(2) 0.6399(5) 0.7293(4) 0.0219(6) Uani 1 1 d . . . . .

loop_
_atom_site_aniso_label
_atom_site_aniso_U_11
_atom_site_aniso_U_22
_atom_site_aniso_U_33
_atom_site_aniso_U_23
_atom_site_aniso_U_13
_atom_site_aniso_U_12
Cu1 0.0232(2) 0.0365(3) 0.0308(2) -0.00131(16) -0.00050(16) -0.00610(16)
Cl1 0.0240(4) 0.0402(5) 0.0635(6) -0.0029(4) -0.0015(4) 0.0082(3)
S1 0.0226(4) 0.0243(4) 0.0227(4) -0.0004(3) 0.0020(3) 0.0013(3)
N1 0.0194(11) 0.0233(13) 0.0233(12) -0.0004(10) 0.0028(9) -0.0027(10)
C1 0.0217(14) 0.0233(15) 0.0306(15) -0.0002(12) 0.0069(12) -0.0011(12)
C2 0.0210(14) 0.0300(17) 0.0337(16) 0.0006(13) 0.0028(12) 0.0030(12)
C3 0.0210(14) 0.0318(17) 0.0353(16) -0.0016(14) -0.0026(12) -0.0030(13)
C4 0.0252(15) 0.0271(16) 0.0260(15) -0.0032(12) 0.0000(12) -0.0046(12)
C5 0.0210(14) 0.0271(16) 0.0179(13) 0.0006(11) 0.0036(11) -0.0003(11)

loop_
_atom_type_symbol
_atom_type_description
_atom_type_scat_dispersion_real
_atom_type_scat_dispersion_imag
_atom_type_scat_source
C C 0.0033 0.0016 'International Tables Vol C Tables 4.2.6.8 and 6.1.1.4'
H H 0.0000 0.0000 'International Tables Vol C Tables 4.2.6.8 and 6.1.1.4'
Cl Cl 0.1484 0.1585 'International Tables Vol C Tables 4.2.6.8 and 6.1.1.4'
Cu Cu 0.3201 1.2651 'International Tables Vol C Tables 4.2.6.8 and 6.1.1.4'
N N 0.0061 0.0033 'International Tables Vol C Tables 4.2.6.8 and 6.1.1.4'
S S 0.1246 0.1234 'International Tables Vol C Tables 4.2.6.8 and 6.1.1.4'

loop_
_geom_angle_atom_site_label_1
_geom_angle_atom_site_label_2
_geom_angle_atom_site_label_3
_geom_angle
_geom_angle_site_symmetry_1
_geom_angle_site_symmetry_3
_geom_angle_publ_flag
S1 Cu1 Cu1 81.74(2) 3_666 3_666 ?
S1 Cu1 Cu1 101.92(3) 2_646 3_666 ?
S1 Cu1 S1 114.27(3) 3_666 2_646 ?
N1 Cu1 Cu1 86.70(7) . 3_666 ?
N1 Cu1 S1 137.79(7) . 3_666 ?
N1 Cu1 S1 107.81(7) . 2_646 ?
Cu1 S1 Cu1 112.04(3) 3_666 2_656 ?
C5 S1 Cu1 105.75(10) . 2_656 ?
C5 S1 Cu1 105.87(10) . 3_666 ?
C1 N1 Cu1 120.66(19) . . ?
C1 N1 C5 118.7(2) . . ?
C5 N1 Cu1 119.46(18) . . ?
N1 C1 H1 118.8 . . ?
N1 C1 C2 122.4(3) . . ?
C2 C1 H1 118.8 . . ?
C1 C2 Cl1 119.5(2) . . ?
C1 C2 C3 119.6(3) . . ?
C3 C2 Cl1 120.8(2) . . ?
C2 C3 H3 121.0 . . ?
C4 C3 C2 118.0(3) . . ?
C4 C3 H3 121.0 . . ?
C3 C4 H4 119.8 . . ?
C3 C4 C5 120.4(3) . . ?
C5 C4 H4 119.8 . . ?
N1 C5 S1 118.9(2) . . ?
N1 C5 C4 120.7(3) . . ?
C4 C5 S1 120.4(2) . . ?

loop_
_geom_bond_atom_site_label_1
_geom_bond_atom_site_label_2
_geom_bond_distance
_geom_bond_site_symmetry_2
_geom_bond_publ_flag
Cu1 Cu1 2.6766(8) 3_666 ?
Cu1 S1 2.3226(8) 2_646 ?
Cu1 S1 2.2355(8) 3_666 ?
Cu1 N1 1.999(2) . ?
Cl1 C2 1.736(3) . ?
S1 Cu1 2.2355(8) 3_666 ?
S1 Cu1 2.3226(8) 2_656 ?
S1 C5 1.758(3) . ?
N1 C1 1.345(4) . ?
N1 C5 1.350(4) . ?
C1 H1 0.9300 . ?
C1 C2 1.376(4) . ?
C2 C3 1.389(5) . ?
C3 H3 0.9300 . ?
C3 C4 1.370(4) . ?
C4 H4 0.9300 . ?
C4 C5 1.401(4) . ?
